data_7119098
loop_
_publ_author_name
'Qiqiao Lin'
'Yuanzhen Li'
'Deb Kumar Das'
'Guoxiang Zhang'
'Zhifei Zhao'
'Shuang Yang'
'Xinqiang Fang'

_publ_section_title
;
 N-Heterocyclic carbene-catalyzed desymmetrization of functionalized
 1,4-dienes via Stetter Reaction
;
_journal_name_full Chem.Commun.
_journal_page_first 6459
_journal_volume 52
_journal_year 2016
_chemical_absolute_configuration ad
_chemical_formula_moiety 'C27 H38 O3'
_chemical_formula_sum 'C27 H38 O3'
_chemical_formula_weight 410.57
_chemical_name_systematic
'(2S,3S)-3,7-dimethyl-2-(5-methyl-2-oxohexyl)-3- ((E)-6-methyl-3-oxohept-1-en-1-yl)-3,4-dihydronaphthalen-1(2H)-one'
_space_group_crystal_system monoclinic
_space_group_IT_number 4
_space_group_name_Hall 'P 2yb'
_space_group_name_H-M_alt 'P 1 21 1'
_symmetry_space_group_name_Hall 'P 2yb'
_symmetry_space_group_name_H-M 'P 1 21 1'
_atom_sites_solution_hydrogens geom
_atom_sites_solution_primary direct
_atom_sites_solution_secondary difmap
_audit_block_doi 10.5517/cc1k8w0q
_audit_creation_method SHELXL-2014/6
_audit_update_record
;
2016-04-10 deposited with the CCDC.
2016-04-12 downloaded from the CCDC.
;
_cell_angle_alpha 90
_cell_angle_beta 98.058(6)
_cell_angle_gamma 90
_cell_formula_units_Z 2
_cell_length_a 5.8458(3)
_cell_length_b 12.3784(6)
_cell_length_c 16.7657(12)
_cell_measurement_reflns_used 2334
_cell_measurement_temperature 293(2)
_cell_measurement_theta_max 73.9760
_cell_measurement_theta_min 4.4450
_cell_volume 1201.22(12)
_computing_cell_refinement 'CrystalClear (Rigaku Corp., 2002)'
_computing_data_collection 'CrystalClear (Rigaku Corp., 2002)'
_computing_data_reduction 'CrystalClear (Rigaku Corp., 2002)'
_computing_publication_material 'SHELXL-2014/6 (Sheldrick, 2014)'
_computing_structure_refinement 'SHELXL-2014/6 (Sheldrick, 2014)'
_computing_structure_solution 'SHELXL-2014/6 (Sheldrick, 2014)'
_diffrn_ambient_temperature 293(2)
_diffrn_detector_area_resol_mean 10.3503
_diffrn_measured_fraction_theta_full 0.997
_diffrn_measured_fraction_theta_max 0.950
_diffrn_measurement_device_type 'SuperNova, Dual, Cu at zero, Atlas'
_diffrn_measurement_method '\w scans'
_diffrn_radiation_type CuK\a
_diffrn_radiation_wavelength 1.54184
_diffrn_reflns_av_R_equivalents 0.0233
_diffrn_reflns_av_unetI/netI 0.0269
_diffrn_reflns_Laue_measured_fraction_full 0.997
_diffrn_reflns_Laue_measured_fraction_max 0.950
_diffrn_reflns_limit_h_max 4
_diffrn_reflns_limit_h_min -7
_diffrn_reflns_limit_k_max 14
_diffrn_reflns_limit_k_min -15
_diffrn_reflns_limit_l_max 20
_diffrn_reflns_limit_l_min -19
_diffrn_reflns_number 4524
_diffrn_reflns_point_group_measured_fraction_full 0.998
_diffrn_reflns_point_group_measured_fraction_max 0.952
_diffrn_reflns_theta_full 67.684
_diffrn_reflns_theta_max 75.388
_diffrn_reflns_theta_min 4.456
_diffrn_source 'fine-focus sealed tube'
_exptl_absorpt_coefficient_mu 0.560
_exptl_absorpt_correction_T_max 1.00000
_exptl_absorpt_correction_T_min 0.68829
_exptl_absorpt_correction_type multi-scan
_exptl_absorpt_process_details 'Sphere (Rigaku CrystalClear)'
_exptl_crystal_colour yellow
_exptl_crystal_density_diffrn 1.135
_exptl_crystal_density_method 'not measured'
_exptl_crystal_description monoclinic
_exptl_crystal_F_000 448
_exptl_crystal_recrystallization_method 'Re-crystallisation from solvent'
_exptl_crystal_size_max 0.2
_exptl_crystal_size_mid 0.18
_exptl_crystal_size_min 0.15
_refine_diff_density_max 0.228
_refine_diff_density_min -0.175
_refine_diff_density_rms 0.041
_refine_ls_abs_structure_details
;
 Refined as an inversion twin.
;
_refine_ls_abs_structure_Flack 1.1(3)
_refine_ls_extinction_coef .
_refine_ls_extinction_method none
_refine_ls_goodness_of_fit_ref 1.045
_refine_ls_hydrogen_treatment constr
_refine_ls_matrix_type full
_refine_ls_number_parameters 278
_refine_ls_number_reflns 3234
_refine_ls_number_restraints 1
_refine_ls_restrained_S_all 1.045
_refine_ls_R_factor_all 0.0457
_refine_ls_R_factor_gt 0.0422
_refine_ls_shift/su_max 0.002
_refine_ls_shift/su_mean 0.000
_refine_ls_structure_factor_coef Fsqd
_refine_ls_weighting_details 'w=1/[\s^2^(Fo^2^)+(0.0761P)^2^+0.1734P] where P=(Fo^2^+2Fc^2^)/3'
_refine_ls_weighting_scheme calc
_refine_ls_wR_factor_gt 0.1127
_refine_ls_wR_factor_ref 0.1185
_reflns_Friedel_coverage 0.912
_reflns_Friedel_fraction_full 0.999
_reflns_Friedel_fraction_max 0.955
_reflns_number_gt 3024
_reflns_number_total 3234
_reflns_threshold_expression 'I > 2\s(I)'
_cod_data_source_file c6cc01011c2.cif
_cod_data_source_block lqq
_cod_original_cell_volume 1201.23(12)
_cod_database_code 7119098
_shelx_space_group_comment
;
The symmetry employed for this shelxl refinement is uniquely defined
by the following loop, which should always be used as a source of
symmetry information in preference to the above space-group names.
They are only intended as comments.
;
_shelxl_version_number 2014/6
_solvent_exptl_crystal_recrystallization_method 'ethyl acetate and diethyl ether'

loop_
_space_group_symop_operation_xyz
'x, y, z'
'-x, y+1/2, -z'

loop_
_atom_site_label
_atom_site_type_symbol
_atom_site_fract_x
_atom_site_fract_y
_atom_site_fract_z
_atom_site_U_iso_or_equiv
_atom_site_adp_type
_atom_site_occupancy
_atom_site_site_symmetry_order
_atom_site_calc_flag
_atom_site_refinement_flags_posn
_atom_site_refinement_flags_adp
_atom_site_refinement_flags_occupancy
_atom_site_disorder_assembly
_atom_site_disorder_group
O28 O 1.3388(3) 1.26795(16) 1.36845(12) 0.0352(5) Uani 1 1 d . . . . .
O19 O 2.3599(3) 1.51956(18) 1.62578(12) 0.0369(5) Uani 1 1 d . . . . .
O27 O 1.9375(3) 1.24170(17) 1.57771(12) 0.0372(5) Uani 1 1 d . . . . .
C9 C 1.5072(4) 1.3245(2) 1.36398(15) 0.0252(5) Uani 1 1 d . . . . .
C13 C 2.1671(4) 1.5539(2) 1.63124(15) 0.0260(5) Uani 1 1 d . . . . .
C8 C 1.5461(4) 1.3742(2) 1.28595(15) 0.0244(5) Uani 1 1 d . . . . .
C11 C 1.9762(4) 1.4790(2) 1.50324(16) 0.0248(5) Uani 1 1 d . . . . .
H11 H 2.1063 1.4354 1.5050 0.030 Uiso 1 1 calc R U . . .
C3 C 1.7367(4) 1.4398(2) 1.28065(16) 0.0271(5) Uani 1 1 d . . . . .
C10 C 1.6860(4) 1.3476(2) 1.43758(15) 0.0234(5) Uani 1 1 d . . . . .
H10 H 1.8132 1.2964 1.4360 0.028 Uiso 1 1 calc R U . . .
C20 C 1.5871(4) 1.3265(2) 1.51556(15) 0.0266(5) Uani 1 1 d . . . . .
H20A H 1.5198 1.3932 1.5318 0.032 Uiso 1 1 calc R U . . .
H20B H 1.4630 1.2743 1.5045 0.032 Uiso 1 1 calc R U . . .
C7 C 1.3797(5) 1.3564(2) 1.21735(15) 0.0283(6) Uani 1 1 d . . . . .
H7 H 1.2512 1.3138 1.2219 0.034 Uiso 1 1 calc R U . . .
C21 C 1.7560(4) 1.2854(2) 1.58573(16) 0.0282(5) Uani 1 1 d . . . . .
C12 C 1.9732(4) 1.5493(2) 1.56334(15) 0.0267(5) Uani 1 1 d . . . . .
H12 H 1.8485 1.5960 1.5629 0.032 Uiso 1 1 calc R U . . .
C4 C 1.7655(5) 1.4828(2) 1.20594(16) 0.0323(6) Uani 1 1 d . . . . .
H4 H 1.8947 1.5249 1.2011 0.039 Uiso 1 1 calc R U . . .
C1 C 1.7886(4) 1.4635(2) 1.43248(14) 0.0230(5) Uani 1 1 d . . . . .
C2 C 1.9054(4) 1.4658(2) 1.35492(15) 0.0281(5) Uani 1 1 d . . . . .
H2A H 1.9706 1.5370 1.3490 0.034 Uiso 1 1 calc R U . . .
H2B H 2.0308 1.4139 1.3600 0.034 Uiso 1 1 calc R U . . .
C29 C 1.6020(4) 1.5511(2) 1.42923(15) 0.0265(5) Uani 1 1 d . . . . .
H29A H 1.6712 1.6208 1.4249 0.040 Uiso 1 1 calc R U . . .
H29B H 1.5311 1.5482 1.4775 0.040 Uiso 1 1 calc R U . . .
H29C H 1.4870 1.5390 1.3833 0.040 Uiso 1 1 calc R U . . .
C14 C 2.1077(4) 1.6039(2) 1.70831(16) 0.0293(6) Uani 1 1 d . . . . .
H14A H 1.9682 1.5702 1.7217 0.035 Uiso 1 1 calc R U . . .
H14B H 2.0750 1.6800 1.6989 0.035 Uiso 1 1 calc R U . . .
C15 C 2.2972(4) 1.5928(2) 1.77995(15) 0.0274(5) Uani 1 1 d . . . . .
H15A H 2.4343 1.6298 1.7677 0.033 Uiso 1 1 calc R U . . .
H15B H 2.3355 1.5169 1.7877 0.033 Uiso 1 1 calc R U . . .
C6 C 1.4056(5) 1.4016(2) 1.14366(16) 0.0314(6) Uani 1 1 d . . . . .
C16 C 2.2320(4) 1.6381(2) 1.85834(15) 0.0296(6) Uani 1 1 d . . . . .
H16 H 2.1917 1.7145 1.8499 0.036 Uiso 1 1 calc R U . . .
C24 C 1.7645(5) 1.2842(3) 1.81926(16) 0.0346(6) Uani 1 1 d . . . . .
H24 H 1.8115 1.3602 1.8227 0.042 Uiso 1 1 calc R U . . .
C22 C 1.6763(5) 1.3029(2) 1.66674(16) 0.0304(6) Uani 1 1 d . . . . .
H22A H 1.5145 1.2832 1.6622 0.036 Uiso 1 1 calc R U . . .
H22B H 1.6876 1.3794 1.6792 0.036 Uiso 1 1 calc R U . . .
C5 C 1.6031(5) 1.4636(2) 1.13850(16) 0.0339(6) Uani 1 1 d . . . . .
H5 H 1.6263 1.4924 1.0890 0.041 Uiso 1 1 calc R U . . .
C18 C 2.4384(5) 1.6305(3) 1.92546(16) 0.0365(7) Uani 1 1 d . . . . .
H18A H 2.5651 1.6717 1.9106 0.055 Uiso 1 1 calc R U . . .
H18B H 2.4839 1.5564 1.9333 0.055 Uiso 1 1 calc R U . . .
H18C H 2.3954 1.6589 1.9746 0.055 Uiso 1 1 calc R U . . .
C23 C 1.8079(5) 1.2407(3) 1.73731(16) 0.0340(6) Uani 1 1 d . . . . .
H23A H 1.9720 1.2444 1.7339 0.041 Uiso 1 1 calc R U . . .
H23B H 1.7623 1.1653 1.7331 0.041 Uiso 1 1 calc R U . . .
C30 C 1.2236(5) 1.3863(3) 1.07090(17) 0.0379(7) Uani 1 1 d . . . . .
H30A H 1.1504 1.4543 1.0563 0.057 Uiso 1 1 calc R U . . .
H30B H 1.1100 1.3355 1.0836 0.057 Uiso 1 1 calc R U . . .
H30C H 1.2950 1.3594 1.0267 0.057 Uiso 1 1 calc R U . . .
C17 C 2.0262(5) 1.5801(3) 1.88452(18) 0.0434(8) Uani 1 1 d . . . . .
H17A H 2.0613 1.5047 1.8918 0.065 Uiso 1 1 calc R U . . .
H17B H 1.8943 1.5886 1.8439 0.065 Uiso 1 1 calc R U . . .
H17C H 1.9928 1.6103 1.9343 0.065 Uiso 1 1 calc R U . . .
C26 C 1.9109(5) 1.2228(4) 1.88750(18) 0.0496(9) Uani 1 1 d . . . . .
H26A H 2.0707 1.2265 1.8802 0.074 Uiso 1 1 calc R U . . .
H26B H 1.8626 1.1487 1.8869 0.074 Uiso 1 1 calc R U . . .
H26C H 1.8912 1.2549 1.9382 0.074 Uiso 1 1 calc R U . . .
C25 C 1.5120(5) 1.2782(3) 1.83027(19) 0.0414(7) Uani 1 1 d . . . . .
H25A H 1.4610 1.2044 1.8256 0.062 Uiso 1 1 calc R U . . .
H25B H 1.4219 1.3209 1.7896 0.062 Uiso 1 1 calc R U . . .
H25C H 1.4930 1.3054 1.8826 0.062 Uiso 1 1 calc R U . . .

loop_
_atom_site_aniso_label
_atom_site_aniso_U_11
_atom_site_aniso_U_22
_atom_site_aniso_U_33
_atom_site_aniso_U_23
_atom_site_aniso_U_13
_atom_site_aniso_U_12
O28 0.0368(10) 0.0322(11) 0.0345(10) 0.0021(8) -0.0027(8) -0.0099(9)
O19 0.0278(10) 0.0455(12) 0.0356(10) -0.0107(9) -0.0022(7) 0.0044(8)
O27 0.0417(11) 0.0362(11) 0.0328(10) 0.0046(9) 0.0014(8) 0.0145(9)
C9 0.0233(12) 0.0221(12) 0.0285(13) -0.0032(10) -0.0025(9) 0.0039(10)
C13 0.0250(12) 0.0227(12) 0.0289(13) -0.0006(10) -0.0009(9) 0.0005(10)
C8 0.0219(12) 0.0223(12) 0.0274(12) -0.0004(9) -0.0025(9) 0.0015(9)
C11 0.0181(11) 0.0243(12) 0.0311(12) 0.0026(10) -0.0005(9) -0.0006(10)
C3 0.0239(12) 0.0278(13) 0.0287(13) -0.0002(10) 0.0005(9) 0.0024(10)
C10 0.0211(11) 0.0190(12) 0.0283(12) 0.0009(9) -0.0024(9) 0.0007(9)
C20 0.0251(12) 0.0253(13) 0.0281(12) -0.0001(10) -0.0013(9) -0.0027(10)
C7 0.0279(13) 0.0265(13) 0.0284(13) -0.0021(10) -0.0039(10) 0.0010(10)
C21 0.0318(13) 0.0216(12) 0.0293(12) 0.0011(10) -0.0028(10) 0.0006(10)
C12 0.0245(11) 0.0258(12) 0.0285(12) -0.0003(10) -0.0005(9) 0.0027(10)
C4 0.0307(13) 0.0347(15) 0.0306(13) 0.0009(12) 0.0008(10) -0.0031(12)
C1 0.0200(11) 0.0219(12) 0.0265(12) -0.0013(10) 0.0007(9) 0.0005(9)
C2 0.0220(12) 0.0321(14) 0.0289(13) -0.0009(11) -0.0007(9) -0.0029(10)
C29 0.0254(11) 0.0212(12) 0.0306(12) -0.0014(10) -0.0042(9) 0.0017(10)
C14 0.0263(12) 0.0303(14) 0.0293(13) -0.0047(11) -0.0025(10) 0.0042(11)
C15 0.0249(12) 0.0277(12) 0.0278(12) -0.0035(10) -0.0020(9) 0.0019(10)
C6 0.0330(14) 0.0283(14) 0.0308(13) -0.0017(11) -0.0030(10) 0.0029(11)
C16 0.0281(13) 0.0312(14) 0.0278(13) -0.0042(11) -0.0026(10) 0.0010(11)
C24 0.0398(15) 0.0344(15) 0.0291(13) -0.0008(11) 0.0033(11) -0.0086(12)
C22 0.0317(13) 0.0277(14) 0.0304(13) 0.0004(11) -0.0006(10) 0.0022(11)
C5 0.0392(15) 0.0365(15) 0.0249(13) 0.0042(12) 0.0004(10) 0.0012(12)
C18 0.0326(14) 0.0455(18) 0.0290(14) -0.0060(12) -0.0039(10) -0.0002(13)
C23 0.0323(14) 0.0401(16) 0.0278(13) 0.0012(12) -0.0019(10) 0.0053(12)
C30 0.0412(16) 0.0383(17) 0.0307(14) 0.0011(12) -0.0075(11) 0.0010(13)
C17 0.0348(14) 0.062(2) 0.0320(15) -0.0035(14) 0.0009(11) -0.0078(14)
C26 0.0366(16) 0.081(3) 0.0302(15) 0.0041(16) -0.0001(11) -0.0004(16)
C25 0.0435(16) 0.0399(16) 0.0413(16) 0.0035(13) 0.0084(12) 0.0077(13)

loop_
_atom_type_symbol
_atom_type_description
_atom_type_scat_dispersion_real
_atom_type_scat_dispersion_imag
_atom_type_scat_source
C C 0.0181 0.0091 'International Tables Vol C Tables 4.2.6.8 and 6.1.1.4'
H H 0.0000 0.0000 'International Tables Vol C Tables 4.2.6.8 and 6.1.1.4'
O O 0.0492 0.0322 'International Tables Vol C Tables 4.2.6.8 and 6.1.1.4'

loop_
_geom_angle_atom_site_label_1
_geom_angle_atom_site_label_2
_geom_angle_atom_site_label_3
_geom_angle
_geom_angle_site_symmetry_1
_geom_angle_site_symmetry_3
O28 C9 C8 121.0(2) . .
O28 C9 C10 121.6(2) . .
C8 C9 C10 117.4(2) . .
O19 C13 C12 122.7(2) . .
O19 C13 C14 122.0(2) . .
C12 C13 C14 115.2(2) . .
C3 C8 C7 120.2(2) . .
C3 C8 C9 121.2(2) . .
C7 C8 C9 118.5(2) . .
C12 C11 C1 126.3(2) . .
C8 C3 C4 118.6(2) . .
C8 C3 C2 120.5(2) . .
C4 C3 C2 120.8(2) . .
C20 C10 C9 111.2(2) . .
C20 C10 C1 113.5(2) . .
C9 C10 C1 110.6(2) . .
C21 C20 C10 116.1(2) . .
C6 C7 C8 120.9(3) . .
O27 C21 C22 123.2(2) . .
O27 C21 C20 123.2(2) . .
C22 C21 C20 113.6(2) . .
C11 C12 C13 120.9(2) . .
C5 C4 C3 120.7(3) . .
C11 C1 C29 111.9(2) . .
C11 C1 C2 107.43(19) . .
C29 C1 C2 110.6(2) . .
C11 C1 C10 108.4(2) . .
C29 C1 C10 112.00(19) . .
C2 C1 C10 106.3(2) . .
C3 C2 C1 111.9(2) . .
C13 C14 C15 114.0(2) . .
C14 C15 C16 113.9(2) . .
C7 C6 C5 118.1(2) . .
C7 C6 C30 121.1(3) . .
C5 C6 C30 120.8(3) . .
C17 C16 C15 112.3(2) . .
C17 C16 C18 109.5(2) . .
C15 C16 C18 110.1(2) . .
C25 C24 C23 112.3(2) . .
C25 C24 C26 109.7(2) . .
C23 C24 C26 110.5(3) . .
C21 C22 C23 116.0(2) . .
C4 C5 C6 121.3(3) . .
C22 C23 C24 112.9(2) . .

loop_
_geom_bond_atom_site_label_1
_geom_bond_atom_site_label_2
_geom_bond_distance
_geom_bond_site_symmetry_2
O28 C9 1.219(3) .
O19 C13 1.220(3) .
O27 C21 1.215(3) .
C9 C8 1.491(4) .
C9 C10 1.528(3) .
C13 C12 1.491(3) .
C13 C14 1.516(3) .
C8 C3 1.392(4) .
C8 C7 1.415(3) .
C11 C12 1.333(4) .
C11 C1 1.511(3) .
C3 C4 1.393(4) .
C3 C2 1.511(3) .
C10 C20 1.524(4) .
C10 C1 1.562(3) .
C20 C21 1.514(3) .
C7 C6 1.384(4) .
C21 C22 1.512(4) .
C4 C5 1.391(4) .
C1 C29 1.533(3) .
C1 C2 1.551(3) .
C14 C15 1.522(3) .
C15 C16 1.526(3) .
C6 C5 1.399(4) .
C6 C30 1.514(3) .
C16 C17 1.518(4) .
C16 C18 1.533(3) .
C24 C25 1.515(4) .
C24 C23 1.530(4) .
C24 C26 1.531(4) .
C22 C23 1.526(3) .
